data_4071731
loop_
_publ_author_name
'Derrah, Eric J.'
'Giesbrecht, Karina E.'
'McDonald, Robert'
'Rosenberg, Lisa'

_publ_section_title
;
 Ruthenated Acetonitrile: Unusual Br\/onsted Acidity of a Polar
 &#x201C;Aprotic&#x201D; Solvent
;
_journal_issue 19
_journal_name_full Organometallics
_journal_page_first 5025
_journal_paper_doi 10.1021/om800343x
_journal_volume 27
_journal_year 2008
_chemical_formula_moiety 'C41 H47 N P2 Ru'
_chemical_formula_sum 'C41 H47 N P2 Ru'
_chemical_formula_weight 716.81
_chemical_name_systematic
;

 ?

;
_space_group_IT_number 19
_symmetry_cell_setting orthorhombic
_symmetry_space_group_name_Hall 'P 2ac 2ab'
_symmetry_space_group_name_H-M 'P 21 21 21'
_atom_sites_solution_hydrogens geom
_atom_sites_solution_primary direct
_atom_sites_solution_secondary difmap
_audit_creation_method SHELXL-97
_cell_angle_alpha 90.00
_cell_angle_beta 90.00
_cell_angle_gamma 90.00
_cell_formula_units_Z 4
_cell_length_a 12.3804(9)
_cell_length_b 15.0022(11)
_cell_length_c 18.9812(13)
_cell_measurement_reflns_used 6093
_cell_measurement_temperature 193(2)
_cell_measurement_theta_max 25.90
_cell_measurement_theta_min 2.39
_cell_volume 3525.4(4)
_computing_cell_refinement 'Bruker SAINT (Bruker, 1997)'
_computing_data_collection 'Bruker SMART (Bruker, 1997)'
_computing_data_reduction 'Bruker SAINT (Bruker, 1997)'
_computing_molecular_graphics 'Bruker SHELXTL (Bruker, 1997)'
_computing_publication_material 'Bruker SHELXTL (Bruker, 1997)'
_computing_structure_refinement 'SHELXL-97 (Sheldrick, 1997)'
_computing_structure_solution 'DIRDIF-96 (Beurskens et al., 1996)'
_diffrn_ambient_temperature 193(2)
_diffrn_detector_area_resol_mean 8.192
_diffrn_measured_fraction_theta_full 1.000
_diffrn_measured_fraction_theta_max 1.000
_diffrn_measurement_device_type 'Bruker PLATFORM diffractometer/SMART 1000 CCD area detector'
_diffrn_measurement_method '\w scans'
_diffrn_radiation_monochromator graphite
_diffrn_radiation_source 'fine-focus sealed tube'
_diffrn_radiation_type MoK\a
_diffrn_radiation_wavelength 0.71073
_diffrn_reflns_av_R_equivalents 0.0443
_diffrn_reflns_av_sigmaI/netI 0.0364
_diffrn_reflns_limit_h_max 15
_diffrn_reflns_limit_h_min -16
_diffrn_reflns_limit_k_max 19
_diffrn_reflns_limit_k_min -19
_diffrn_reflns_limit_l_max 24
_diffrn_reflns_limit_l_min -24
_diffrn_reflns_number 30397
_diffrn_reflns_theta_full 27.44
_diffrn_reflns_theta_max 27.44
_diffrn_reflns_theta_min 1.73
_diffrn_standards_decay_% 0
_diffrn_standards_interval_time 0
_diffrn_standards_number 0
_exptl_absorpt_coefficient_mu 0.565
_exptl_absorpt_correction_T_max 0.9251
_exptl_absorpt_correction_T_min 0.8399
_exptl_absorpt_correction_type multi-scan
_exptl_absorpt_process_details 'SADABS (Sheldrick, 1996)'
_exptl_crystal_colour orange
_exptl_crystal_density_diffrn 1.351
_exptl_crystal_density_method 'not measured'
_exptl_crystal_description prism
_exptl_crystal_F_000 1496
_exptl_crystal_size_max 0.32
_exptl_crystal_size_mid 0.17
_exptl_crystal_size_min 0.14
_refine_diff_density_max 0.560
_refine_diff_density_min -0.200
_refine_diff_density_rms 0.067
_refine_ls_abs_structure_details 'Flack H D (1983), Acta Cryst. A39, 876-881'
_refine_ls_abs_structure_Flack -0.03(2)
_refine_ls_extinction_method none
_refine_ls_goodness_of_fit_ref 1.053
_refine_ls_hydrogen_treatment mixed
_refine_ls_matrix_type full
_refine_ls_number_parameters 410
_refine_ls_number_reflns 8047
_refine_ls_number_restraints 0
_refine_ls_restrained_S_all 1.053
_refine_ls_R_factor_all 0.0376
_refine_ls_R_factor_gt 0.0301
_refine_ls_shift/su_max 0.001
_refine_ls_shift/su_mean 0.000
_refine_ls_structure_factor_coef Fsqd
_refine_ls_weighting_details 'calc w=1/[\s^2^(Fo^2^)+(0.0350P)^2^+0.0000P] where P=(Fo^2^+2Fc^2^)/3'
_refine_ls_weighting_scheme calc
_refine_ls_wR_factor_gt 0.0648
_refine_ls_wR_factor_ref 0.0675
_reflns_number_gt 7183
_reflns_number_total 8047
_reflns_threshold_expression I>2\s(I)
_cod_data_source_file om800343x_si_002.cif
_cod_data_source_block 2a
_cod_depositor_comments
;
The following automatic conversions were performed:

'_symmetry_cell_setting' value 'Orthorhombic' changed to
'orthorhombic' according to
/home/saulius/struct/CIF-dictionaries/cif_core.dic dictionary named
'cif_core.dic' version 2.4.1 from 2010-06-29.

Automatic conversion script
Id: cif_fix_values 1715 2011-07-08 13:25:40Z adriana 
;
_cod_database_code 4071731

loop_
_symmetry_equiv_pos_as_xyz
'x, y, z'
'-x+1/2, -y, z+1/2'
'-x, y+1/2, -z+1/2'
'x+1/2, -y+1/2, -z'

loop_
_atom_site_label
_atom_site_type_symbol
_atom_site_fract_x
_atom_site_fract_y
_atom_site_fract_z
_atom_site_U_iso_or_equiv
_atom_site_adp_type
_atom_site_occupancy
_atom_site_symmetry_multiplicity
_atom_site_calc_flag
_atom_site_refinement_flags
Ru Ru 0.051770(14) 0.409141(11) 0.253247(10) 0.02533(5) Uani 1 1 d .
P1 P -0.08728(5) 0.39011(4) 0.17832(3) 0.02801(14) Uani 1 1 d .
H1P H -0.078(2) 0.3176(18) 0.1421(14) 0.041(8) Uiso 1 1 d .
P2 P 0.17354(5) 0.36238(4) 0.16977(3) 0.02570(13) Uani 1 1 d .
N N -0.0853(2) 0.2587(2) 0.40062(15) 0.0600(8) Uani 1 1 d .
C1 C 0.0948(2) 0.55319(17) 0.26967(14) 0.0377(6) Uani 1 1 d .
H1 H 0.1127 0.5974 0.2320 0.045 Uiso 1 1 calc R
C2 C -0.0094(2) 0.53548(18) 0.29734(14) 0.0356(6) Uani 1 1 d .
H2 H -0.0774 0.5660 0.2823 0.043 Uiso 1 1 calc R
C3 C -0.0015(2) 0.47292(18) 0.35298(14) 0.0361(6) Uani 1 1 d .
H3 H -0.0619 0.4524 0.3839 0.043 Uiso 1 1 calc R
C3A C 0.1120(2) 0.45633(19) 0.36402(14) 0.0359(6) Uani 1 1 d .
C4 C 0.1685(2) 0.4046(2) 0.41513(13) 0.0436(6) Uani 1 1 d .
H4 H 0.1302 0.3687 0.4479 0.052 Uiso 1 1 calc R
C5 C 0.2784(2) 0.4076(2) 0.41610(15) 0.0517(8) Uani 1 1 d .
H5 H 0.3165 0.3753 0.4513 0.062 Uiso 1 1 calc R
C6 C 0.3369(3) 0.4574(2) 0.36618(16) 0.0494(8) Uani 1 1 d .
H6 H 0.4135 0.4581 0.3685 0.059 Uiso 1 1 calc R
C7 C 0.2862(2) 0.5047(2) 0.31459(16) 0.0447(7) Uani 1 1 d .
H7 H 0.3269 0.5364 0.2803 0.054 Uiso 1 1 calc R
C7A C 0.1708(2) 0.50594(17) 0.31278(13) 0.0349(6) Uani 1 1 d .
C10 C 0.0249(2) 0.27135(18) 0.28492(14) 0.0337(6) Uani 1 1 d .
H10A H -0.0138 0.2398 0.2467 0.040 Uiso 1 1 calc R
H10B H 0.0956 0.2417 0.2915 0.040 Uiso 1 1 calc R
C11 C -0.0372(2) 0.26384(19) 0.34954(15) 0.0401(6) Uani 1 1 d .
C21 C -0.2277(2) 0.37466(17) 0.21166(13) 0.0308(5) Uani 1 1 d .
H21 H -0.2776 0.3945 0.1733 0.037 Uiso 1 1 calc R
C22 C -0.2561(2) 0.42888(17) 0.27727(15) 0.0356(6) Uani 1 1 d .
H22A H -0.2061 0.4129 0.3159 0.043 Uiso 1 1 calc R
H22B H -0.2468 0.4931 0.2670 0.043 Uiso 1 1 calc R
C23 C -0.3716(2) 0.41186(19) 0.30070(14) 0.0379(6) Uani 1 1 d .
H23A H -0.3866 0.4464 0.3440 0.046 Uiso 1 1 calc R
H23B H -0.4220 0.4325 0.2636 0.046 Uiso 1 1 calc R
C24 C -0.3909(2) 0.31359(19) 0.31492(15) 0.0412(7) Uani 1 1 d .
H24A H -0.3444 0.2938 0.3544 0.049 Uiso 1 1 calc R
H24B H -0.4671 0.3042 0.3287 0.049 Uiso 1 1 calc R
C25 C -0.3656(2) 0.25914(16) 0.24986(18) 0.0406(6) Uani 1 1 d .
H25A H -0.4167 0.2752 0.2118 0.049 Uiso 1 1 calc R
H25B H -0.3753 0.1951 0.2606 0.049 Uiso 1 1 calc R
C26 C -0.2503(2) 0.27505(17) 0.22458(16) 0.0392(6) Uani 1 1 d .
H26A H -0.2382 0.2416 0.1803 0.047 Uiso 1 1 calc R
H26B H -0.1991 0.2521 0.2603 0.047 Uiso 1 1 calc R
C31 C -0.1045(2) 0.46625(17) 0.10225(13) 0.0327(6) Uani 1 1 d .
H31 H -0.0309 0.4750 0.0817 0.039 Uiso 1 1 calc R
C32 C -0.1447(3) 0.55847(18) 0.12337(14) 0.0425(7) Uani 1 1 d .
H32A H -0.0931 0.5854 0.1570 0.051 Uiso 1 1 calc R
H32B H -0.2153 0.5525 0.1475 0.051 Uiso 1 1 calc R
C33 C -0.1574(3) 0.6202(2) 0.05982(17) 0.0559(9) Uani 1 1 d .
H33A H -0.1886 0.6778 0.0754 0.067 Uiso 1 1 calc R
H33B H -0.0856 0.6323 0.0390 0.067 Uiso 1 1 calc R
C34 C -0.2307(3) 0.5784(2) 0.00420(16) 0.0586(9) Uani 1 1 d .
H34A H -0.3043 0.5704 0.0237 0.070 Uiso 1 1 calc R
H34B H -0.2358 0.6183 -0.0372 0.070 Uiso 1 1 calc R
C35 C -0.1856(3) 0.4886(2) -0.01829(16) 0.0549(9) Uani 1 1 d .
H35A H -0.1141 0.4975 -0.0406 0.066 Uiso 1 1 calc R
H35B H -0.2343 0.4615 -0.0537 0.066 Uiso 1 1 calc R
C36 C -0.1737(3) 0.42521(19) 0.04393(14) 0.0453(7) Uani 1 1 d .
H36A H -0.1399 0.3690 0.0277 0.054 Uiso 1 1 calc R
H36B H -0.2461 0.4108 0.0629 0.054 Uiso 1 1 calc R
C41 C 0.2689(2) 0.44988(17) 0.14093(12) 0.0296(5) Uani 1 1 d .
C42 C 0.2284(2) 0.53147(16) 0.11889(13) 0.0332(6) Uani 1 1 d .
H42 H 0.1525 0.5408 0.1184 0.040 Uiso 1 1 calc R
C43 C 0.2963(2) 0.59949(19) 0.09768(13) 0.0390(6) Uani 1 1 d .
H43 H 0.2672 0.6552 0.0832 0.047 Uiso 1 1 calc R
C44 C 0.4063(2) 0.5861(2) 0.09763(14) 0.0445(7) Uani 1 1 d .
H44 H 0.4536 0.6325 0.0831 0.053 Uiso 1 1 calc R
C45 C 0.4476(3) 0.50518(19) 0.11873(14) 0.0428(6) Uani 1 1 d .
H45 H 0.5235 0.4958 0.1183 0.051 Uiso 1 1 calc R
C46 C 0.3800(2) 0.43753(19) 0.14056(14) 0.0358(6) Uani 1 1 d .
H46 H 0.4097 0.3822 0.1554 0.043 Uiso 1 1 calc R
C51 C 0.2670(2) 0.27392(16) 0.19808(13) 0.0283(5) Uani 1 1 d .
C52 C 0.2896(2) 0.26435(18) 0.26964(13) 0.0321(6) Uani 1 1 d .
H52 H 0.2576 0.3041 0.3026 0.038 Uiso 1 1 calc R
C53 C 0.3580(2) 0.19780(18) 0.29343(15) 0.0378(6) Uani 1 1 d .
H53 H 0.3718 0.1917 0.3424 0.045 Uiso 1 1 calc R
C54 C 0.4059(2) 0.14063(16) 0.24650(17) 0.0404(6) Uani 1 1 d .
H54 H 0.4523 0.0946 0.2629 0.049 Uiso 1 1 calc R
C55 C 0.3864(2) 0.15028(18) 0.17502(16) 0.0392(6) Uani 1 1 d .
H55 H 0.4210 0.1116 0.1425 0.047 Uiso 1 1 calc R
C56 C 0.3173(2) 0.21545(17) 0.15055(14) 0.0347(6) Uani 1 1 d .
H56 H 0.3038 0.2208 0.1015 0.042 Uiso 1 1 calc R
C61 C 0.1292(2) 0.31408(16) 0.08522(13) 0.0284(5) Uani 1 1 d .
C62 C 0.0772(2) 0.23147(17) 0.08692(14) 0.0344(6) Uani 1 1 d .
H62 H 0.0655 0.2026 0.1308 0.041 Uiso 1 1 calc R
C63 C 0.0426(3) 0.19118(18) 0.02530(15) 0.0421(6) Uani 1 1 d .
H63 H 0.0070 0.1352 0.0272 0.051 Uiso 1 1 calc R
C64 C 0.0597(3) 0.2319(2) -0.03834(15) 0.0489(7) Uani 1 1 d .
H64 H 0.0361 0.2040 -0.0805 0.059 Uiso 1 1 calc R
C65 C 0.1111(3) 0.3132(2) -0.04119(14) 0.0457(7) Uani 1 1 d .
H65 H 0.1229 0.3412 -0.0854 0.055 Uiso 1 1 calc R
C66 C 0.1459(2) 0.35464(18) 0.02039(14) 0.0365(6) Uani 1 1 d .
H66 H 0.1812 0.4108 0.0180 0.044 Uiso 1 1 calc R

loop_
_atom_site_aniso_label
_atom_site_aniso_U_11
_atom_site_aniso_U_22
_atom_site_aniso_U_33
_atom_site_aniso_U_23
_atom_site_aniso_U_13
_atom_site_aniso_U_12
Ru 0.02599(9) 0.02367(9) 0.02634(9) -0.00354(8) 0.00090(9) -0.00064(7)
P1 0.0266(3) 0.0271(3) 0.0304(3) -0.0038(2) 0.0001(3) 0.0011(2)
P2 0.0273(3) 0.0244(3) 0.0254(3) -0.0021(2) -0.0006(3) 0.0006(3)
N 0.0615(19) 0.0668(18) 0.0516(16) 0.0108(14) 0.0152(14) -0.0059(15)
C1 0.0472(16) 0.0252(12) 0.0406(15) -0.0128(10) 0.0037(12) -0.0056(12)
C2 0.0389(15) 0.0301(14) 0.0378(14) -0.0130(11) 0.0011(12) 0.0037(12)
C3 0.0367(15) 0.0384(15) 0.0333(15) -0.0139(11) 0.0041(11) -0.0023(12)
C3A 0.0366(16) 0.0415(15) 0.0296(13) -0.0150(12) 0.0012(11) -0.0026(12)
C4 0.0454(16) 0.0583(18) 0.0272(13) -0.0068(13) -0.0028(11) -0.0018(16)
C5 0.0484(18) 0.072(2) 0.0348(15) -0.0178(16) -0.0133(13) 0.0068(18)
C6 0.0343(17) 0.062(2) 0.0518(18) -0.0243(16) -0.0040(14) -0.0032(16)
C7 0.0377(16) 0.0483(17) 0.0479(17) -0.0201(14) 0.0066(13) -0.0133(13)
C7A 0.0381(15) 0.0336(14) 0.0331(14) -0.0143(11) 0.0015(12) -0.0054(12)
C10 0.0311(15) 0.0315(14) 0.0384(14) 0.0018(11) -0.0007(11) 0.0004(11)
C11 0.0388(16) 0.0349(14) 0.0467(16) 0.0056(12) -0.0039(13) -0.0036(13)
C21 0.0233(13) 0.0343(14) 0.0349(13) -0.0026(11) -0.0022(10) 0.0028(11)
C22 0.0287(13) 0.0297(14) 0.0482(15) -0.0056(11) 0.0064(11) -0.0023(11)
C23 0.0344(14) 0.0371(14) 0.0423(14) -0.0053(13) 0.0055(11) 0.0011(13)
C24 0.0310(15) 0.0448(16) 0.0476(17) 0.0047(13) 0.0043(12) -0.0073(12)
C25 0.0324(13) 0.0342(12) 0.0552(16) -0.0009(16) 0.0009(16) -0.0068(10)
C26 0.0357(15) 0.0291(13) 0.0528(16) -0.0065(11) 0.0015(12) -0.0035(12)
C31 0.0329(14) 0.0339(14) 0.0314(13) 0.0020(11) 0.0005(11) 0.0037(11)
C32 0.057(2) 0.0336(14) 0.0366(15) -0.0004(12) -0.0042(13) 0.0021(13)
C33 0.077(2) 0.0393(16) 0.0513(18) 0.0079(14) -0.0068(17) 0.0077(17)
C34 0.071(2) 0.059(2) 0.0454(17) 0.0132(15) -0.0073(16) 0.0116(18)
C35 0.069(2) 0.062(2) 0.0339(16) 0.0011(14) -0.0092(15) 0.0063(18)
C36 0.0579(19) 0.0425(17) 0.0355(15) -0.0034(12) -0.0093(13) -0.0016(15)
C41 0.0323(14) 0.0314(13) 0.0249(12) -0.0067(10) 0.0016(10) -0.0034(11)
C42 0.0393(15) 0.0303(13) 0.0299(13) -0.0022(10) -0.0030(11) -0.0026(11)
C43 0.0532(17) 0.0327(14) 0.0310(13) -0.0015(11) -0.0011(12) -0.0063(13)
C44 0.0504(17) 0.0475(17) 0.0356(13) -0.0036(13) 0.0014(12) -0.0222(15)
C45 0.0338(15) 0.0506(17) 0.0440(15) -0.0076(13) 0.0042(14) -0.0076(14)
C46 0.0376(16) 0.0342(15) 0.0355(14) -0.0048(11) -0.0004(12) -0.0021(12)
C51 0.0261(13) 0.0246(12) 0.0343(13) 0.0006(10) -0.0002(10) -0.0007(10)
C52 0.0286(13) 0.0355(14) 0.0321(14) -0.0015(10) -0.0022(10) -0.0030(11)
C53 0.0314(14) 0.0401(15) 0.0418(15) 0.0088(12) -0.0097(12) -0.0078(12)
C54 0.0330(13) 0.0317(12) 0.0565(17) 0.0048(15) -0.0067(15) -0.0011(10)
C55 0.0338(15) 0.0275(13) 0.0563(18) -0.0064(12) 0.0013(13) 0.0024(11)
C56 0.0345(14) 0.0330(14) 0.0367(14) -0.0025(11) 0.0011(11) 0.0023(12)
C61 0.0300(13) 0.0263(12) 0.0289(13) -0.0054(10) -0.0001(10) 0.0042(10)
C62 0.0364(16) 0.0330(13) 0.0338(13) -0.0030(11) -0.0001(11) -0.0003(11)
C63 0.0462(17) 0.0327(14) 0.0475(16) -0.0116(12) -0.0052(14) -0.0034(14)
C64 0.0583(19) 0.0509(17) 0.0374(15) -0.0155(13) -0.0127(15) -0.0018(16)
C65 0.061(2) 0.0494(18) 0.0268(14) 0.0003(12) -0.0087(13) -0.0023(15)
C66 0.0423(16) 0.0334(14) 0.0339(14) -0.0009(11) -0.0001(12) 0.0012(12)

loop_
_atom_type_symbol
_atom_type_description
_atom_type_scat_dispersion_real
_atom_type_scat_dispersion_imag
_atom_type_scat_source
C C 0.0033 0.0016 'International Tables Vol C Tables 4.2.6.8 and 6.1.1.4'
H H 0.0000 0.0000 'International Tables Vol C Tables 4.2.6.8 and 6.1.1.4'
N N 0.0061 0.0033 'International Tables Vol C Tables 4.2.6.8 and 6.1.1.4'
P P 0.1023 0.0942 'International Tables Vol C Tables 4.2.6.8 and 6.1.1.4'
Ru Ru -1.2594 0.8363 'International Tables Vol C Tables 4.2.6.8 and 6.1.1.4'

loop_
_geom_angle_atom_site_label_1
_geom_angle_atom_site_label_2
_geom_angle_atom_site_label_3
_geom_angle
C10 Ru C2 131.16(10)
C10 Ru C3 97.36(10)
C2 Ru C3 37.31(10)
C10 Ru C1 155.56(10)
C2 Ru C1 37.11(10)
C3 Ru C1 62.48(10)
C10 Ru P1 86.40(7)
C2 Ru P1 94.95(7)
C3 Ru P1 111.47(8)
C1 Ru P1 113.00(8)
C10 Ru P2 90.05(7)
C2 Ru P2 138.54(8)
C3 Ru P2 156.11(8)
C1 Ru P2 103.52(7)
P1 Ru P2 91.57(2)
C10 Ru C3A 95.03(10)
C2 Ru C3A 60.56(10)
C3 Ru C3A 36.73(9)
C1 Ru C3A 60.60(10)
P1 Ru C3A 148.15(7)
P2 Ru C3A 120.21(7)
C10 Ru C7A 123.22(10)
C2 Ru C7A 60.22(10)
C3 Ru C7A 60.77(10)
C1 Ru C7A 36.20(10)
P1 Ru C7A 149.20(7)
P2 Ru C7A 96.23(7)
C3A Ru C7A 35.31(9)
C31 P1 C21 103.53(12)
C31 P1 Ru 120.12(9)
C21 P1 Ru 120.95(8)
C51 P2 C61 99.09(11)
C51 P2 C41 101.36(12)
C61 P2 C41 102.22(11)
C51 P2 Ru 115.55(8)
C61 P2 Ru 121.65(8)
C41 P2 Ru 113.99(8)
C2 C1 C7A 107.0(2)
C2 C1 Ru 69.85(15)
C7A C1 Ru 76.08(15)
C3 C2 C1 109.7(2)
C3 C2 Ru 71.93(14)
C1 C2 Ru 73.04(15)
C2 C3 C3A 106.9(2)
C2 C3 Ru 70.76(14)
C3A C3 Ru 76.14(15)
C7A C3A C4 119.9(3)
C7A C3A C3 108.0(3)
C4 C3A C3 132.1(3)
C7A C3A Ru 72.99(14)
C4 C3A Ru 127.06(19)
C3 C3A Ru 67.13(15)
C5 C4 C3A 118.8(3)
C4 C5 C6 121.5(3)
C7 C6 C5 121.6(3)
C6 C7 C7A 119.0(3)
C3A C7A C7 119.2(3)
C3A C7A C1 108.2(2)
C7 C7A C1 132.5(3)
C3A C7A Ru 71.69(15)
C7 C7A Ru 128.93(18)
C1 C7A Ru 67.72(14)
C11 C10 Ru 112.81(19)
N C11 C10 179.2(3)
C22 C21 C26 110.2(2)
C22 C21 P1 115.14(17)
C26 C21 P1 110.12(18)
C23 C22 C21 111.4(2)
C24 C23 C22 111.3(2)
C25 C24 C23 110.3(2)
C24 C25 C26 111.5(2)
C25 C26 C21 111.8(2)
C32 C31 C36 111.9(2)
C32 C31 P1 113.08(18)
C36 C31 P1 112.34(18)
C31 C32 C33 112.1(2)
C34 C33 C32 110.9(3)
C35 C34 C33 109.9(3)
C34 C35 C36 111.8(3)
C35 C36 C31 111.4(2)
C42 C41 C46 118.3(3)
C42 C41 P2 119.0(2)
C46 C41 P2 122.7(2)
C43 C42 C41 121.3(3)
C44 C43 C42 119.6(3)
C45 C44 C43 119.7(3)
C44 C45 C46 120.8(3)
C45 C46 C41 120.3(3)
C52 C51 C56 118.2(2)
C52 C51 P2 119.0(2)
C56 C51 P2 122.81(19)
C53 C52 C51 121.0(3)
C54 C53 C52 120.2(3)
C53 C54 C55 119.7(3)
C56 C55 C54 120.8(3)
C55 C56 C51 120.1(2)
C66 C61 C62 118.6(2)
C66 C61 P2 123.68(19)
C62 C61 P2 117.75(19)
C63 C62 C61 120.7(3)
C64 C63 C62 120.2(3)
C63 C64 C65 120.1(3)
C64 C65 C66 120.4(3)
C61 C66 C65 120.1(2)

loop_
_geom_bond_atom_site_label_1
_geom_bond_atom_site_label_2
_geom_bond_distance
Ru C10 2.178(3)
Ru C2 2.206(3)
Ru C3 2.221(2)
Ru C1 2.247(3)
Ru P1 2.2512(7)
Ru P2 2.2969(7)
Ru C3A 2.340(2)
Ru C7A 2.357(3)
P1 C31 1.853(3)
P1 C21 1.865(3)
P2 C51 1.841(3)
P2 C61 1.845(2)
P2 C41 1.848(3)
N C11 1.141(4)
C1 C2 1.418(4)
C1 C7A 1.434(4)
C2 C3 1.416(4)
C3 C3A 1.442(4)
C3A C7A 1.425(4)
C3A C4 1.426(4)
C4 C5 1.362(4)
C5 C6 1.407(5)
C6 C7 1.363(5)
C7 C7A 1.429(4)
C10 C11 1.452(4)
C21 C22 1.528(4)
C21 C26 1.540(4)
C22 C23 1.519(4)
C23 C24 1.517(4)
C24 C25 1.514(4)
C25 C26 1.524(4)
C31 C32 1.524(4)
C31 C36 1.529(4)
C32 C33 1.529(4)
C33 C34 1.527(5)
C34 C35 1.520(4)
C35 C36 1.523(4)
C41 C42 1.387(4)
C41 C46 1.388(4)
C42 C43 1.382(4)
C43 C44 1.377(4)
C44 C45 1.376(4)
C45 C46 1.379(4)
C51 C52 1.394(4)
C51 C56 1.404(3)
C52 C53 1.385(4)
C53 C54 1.372(4)
C54 C55 1.386(4)
C55 C56 1.379(4)
C61 C66 1.388(4)
C61 C62 1.397(3)
C62 C63 1.385(4)
C63 C64 1.370(4)
C64 C65 1.377(4)
C65 C66 1.392(4)

loop_
_geom_torsion_atom_site_label_1
_geom_torsion_atom_site_label_2
_geom_torsion_atom_site_label_3
_geom_torsion_atom_site_label_4
_geom_torsion
C10 Ru P1 C31 -160.53(12)
C2 Ru P1 C31 68.44(12)
C3 Ru P1 C31 102.97(13)
C1 Ru P1 C31 34.83(12)
P2 Ru P1 C31 -70.57(10)
C3A Ru P1 C31 105.73(17)
C7A Ru P1 C31 34.37(16)
C10 Ru P1 C21 67.92(12)
C2 Ru P1 C21 -63.12(12)
C3 Ru P1 C21 -28.59(13)
C1 Ru P1 C21 -96.72(12)
P2 Ru P1 C21 157.87(10)
C3A Ru P1 C21 -25.83(18)
C7A Ru P1 C21 -97.18(16)
C10 Ru P2 C51 -42.14(11)
C2 Ru P2 C51 132.19(14)
C3 Ru P2 C51 66.4(2)
C1 Ru P2 C51 117.35(12)
P1 Ru P2 C51 -128.53(9)
C3A Ru P2 C51 53.72(12)
C7A Ru P2 C51 81.31(11)
C10 Ru P2 C61 77.89(12)
C2 Ru P2 C61 -107.79(15)
C3 Ru P2 C61 -173.5(2)
C1 Ru P2 C61 -122.63(12)
P1 Ru P2 C61 -8.51(10)
C3A Ru P2 C61 173.74(13)
C7A Ru P2 C61 -158.67(12)
C10 Ru P2 C41 -158.99(12)
C2 Ru P2 C41 15.33(15)
C3 Ru P2 C41 -50.4(2)
C1 Ru P2 C41 0.49(12)
P1 Ru P2 C41 114.61(9)
C3A Ru P2 C41 -63.13(13)
C7A Ru P2 C41 -35.55(11)
C10 Ru C1 C2 -74.2(3)
C3 Ru C1 C2 -37.08(16)
P1 Ru C1 C2 66.06(16)
P2 Ru C1 C2 163.68(14)
C3A Ru C1 C2 -79.03(17)
C7A Ru C1 C2 -114.3(2)
C10 Ru C1 C7A 40.1(3)
C2 Ru C1 C7A 114.3(2)
C3 Ru C1 C7A 77.26(16)
P1 Ru C1 C7A -179.60(13)
P2 Ru C1 C7A -81.98(15)
C3A Ru C1 C7A 35.31(15)
C7A C1 C2 C3 -4.6(3)
Ru C1 C2 C3 63.00(18)
C7A C1 C2 Ru -67.64(17)
C10 Ru C2 C3 30.0(2)
C1 Ru C2 C3 -118.1(2)
P1 Ru C2 C3 119.51(15)
P2 Ru C2 C3 -142.47(14)
C3A Ru C2 C3 -38.95(15)
C7A Ru C2 C3 -79.78(17)
C10 Ru C2 C1 148.07(16)
C3 Ru C2 C1 118.1(2)
P1 Ru C2 C1 -122.39(15)
P2 Ru C2 C1 -24.4(2)
C3A Ru C2 C1 79.15(17)
C7A Ru C2 C1 38.31(15)
C1 C2 C3 C3A 4.5(3)
Ru C2 C3 C3A 68.23(18)
C1 C2 C3 Ru -63.69(18)
C10 Ru C3 C2 -157.71(17)
C1 Ru C3 C2 36.88(16)
P1 Ru C3 C2 -68.70(16)
P2 Ru C3 C2 95.2(2)
C3A Ru C3 C2 113.7(2)
C7A Ru C3 C2 78.19(17)
C10 Ru C3 C3A 88.55(18)
C2 Ru C3 C3A -113.7(2)
C1 Ru C3 C3A -76.85(18)
P1 Ru C3 C3A 177.57(14)
P2 Ru C3 C3A -18.5(3)
C7A Ru C3 C3A -35.54(16)
C2 C3 C3A C7A -2.6(3)
Ru C3 C3A C7A 61.93(18)
C2 C3 C3A C4 175.4(3)
Ru C3 C3A C4 -120.0(3)
C2 C3 C3A Ru -64.57(17)
C10 Ru C3A C7A 145.79(17)
C2 Ru C3A C7A -79.06(18)
C3 Ru C3A C7A -118.6(2)
C1 Ru C3A C7A -36.20(16)
P1 Ru C3A C7A -122.93(16)
P2 Ru C3A C7A 52.79(18)
C10 Ru C3A C4 30.9(3)
C2 Ru C3A C4 166.0(3)
C3 Ru C3A C4 126.4(3)
C1 Ru C3A C4 -151.1(3)
P1 Ru C3A C4 122.1(2)
P2 Ru C3A C4 -62.1(3)
C7A Ru C3A C4 -114.9(3)
C10 Ru C3A C3 -95.57(18)
C2 Ru C3A C3 39.58(17)
C1 Ru C3A C3 82.44(19)
P1 Ru C3A C3 -4.3(3)
P2 Ru C3A C3 171.43(14)
C7A Ru C3A C3 118.6(2)
C7A C3A C4 C5 3.5(4)
C3 C3A C4 C5 -174.4(3)
Ru C3A C4 C5 94.1(3)
C3A C4 C5 C6 -2.7(4)
C4 C5 C6 C7 -0.1(5)
C5 C6 C7 C7A 2.1(4)
C4 C3A C7A C7 -1.5(4)
C3 C3A C7A C7 176.8(2)
Ru C3A C7A C7 -125.0(2)
C4 C3A C7A C1 -178.5(2)
C3 C3A C7A C1 -0.2(3)
Ru C3A C7A C1 58.06(17)
C4 C3A C7A Ru 123.4(2)
C3 C3A C7A Ru -58.23(18)
C6 C7 C7A C3A -1.2(4)
C6 C7 C7A C1 174.8(3)
C6 C7 C7A Ru -90.6(3)
C2 C1 C7A C3A 2.9(3)
Ru C1 C7A C3A -60.54(17)
C2 C1 C7A C7 -173.5(3)
Ru C1 C7A C7 123.1(3)
C2 C1 C7A Ru 63.45(16)
C10 Ru C7A C3A -42.0(2)
C2 Ru C7A C3A 80.10(18)
C3 Ru C7A C3A 36.97(17)
C1 Ru C7A C3A 119.4(2)
P1 Ru C7A C3A 120.11(16)
P2 Ru C7A C3A -136.18(15)
C10 Ru C7A C7 71.1(3)
C2 Ru C7A C7 -166.7(3)
C3 Ru C7A C7 150.1(3)
C1 Ru C7A C7 -127.4(3)
P1 Ru C7A C7 -126.7(2)
P2 Ru C7A C7 -23.0(3)
C3A Ru C7A C7 113.2(3)
C10 Ru C7A C1 -161.42(15)
C2 Ru C7A C1 -39.30(15)
C3 Ru C7A C1 -82.42(17)
P1 Ru C7A C1 0.7(2)
P2 Ru C7A C1 104.42(15)
C3A Ru C7A C1 -119.4(2)
C2 Ru C10 C11 -5.6(3)
C3 Ru C10 C11 12.2(2)
C1 Ru C10 C11 44.9(3)
P1 Ru C10 C11 -98.99(19)
P2 Ru C10 C11 169.45(19)
C3A Ru C10 C11 49.1(2)
C7A Ru C10 C11 72.0(2)
Ru C10 C11 N -40(30)
C31 P1 C21 C22 -101.9(2)
Ru P1 C21 C22 36.4(2)
C31 P1 C21 C26 132.84(18)
Ru P1 C21 C26 -88.89(18)
C26 C21 C22 C23 -54.6(3)
P1 C21 C22 C23 -179.81(18)
C21 C22 C23 C24 57.3(3)
C22 C23 C24 C25 -57.6(3)
C23 C24 C25 C26 56.5(3)
C24 C25 C26 C21 -55.2(3)
C22 C21 C26 C25 53.6(3)
P1 C21 C26 C25 -178.3(2)
C21 P1 C31 C32 65.3(2)
Ru P1 C31 C32 -73.3(2)
C21 P1 C31 C36 -62.5(2)
Ru P1 C31 C36 158.83(17)
C36 C31 C32 C33 -52.4(3)
P1 C31 C32 C33 179.6(2)
C31 C32 C33 C34 55.1(4)
C32 C33 C34 C35 -57.3(4)
C33 C34 C35 C36 58.0(4)
C34 C35 C36 C31 -55.5(4)
C32 C31 C36 C35 52.2(3)
P1 C31 C36 C35 -179.4(2)
C51 P2 C41 C42 -176.46(19)
C61 P2 C41 C42 81.5(2)
Ru P2 C41 C42 -51.6(2)
C51 P2 C41 C46 3.4(2)
C61 P2 C41 C46 -98.7(2)
Ru P2 C41 C46 128.2(2)
C46 C41 C42 C43 -0.7(4)
P2 C41 C42 C43 179.16(19)
C41 C42 C43 C44 0.7(4)
C42 C43 C44 C45 -0.1(4)
C43 C44 C45 C46 -0.6(4)
C44 C45 C46 C41 0.6(4)
C42 C41 C46 C45 0.0(4)
P2 C41 C46 C45 -179.79(19)
C61 P2 C51 C52 -156.2(2)
C41 P2 C51 C52 99.2(2)
Ru P2 C51 C52 -24.5(2)
C61 P2 C51 C56 24.1(2)
C41 P2 C51 C56 -80.4(2)
Ru P2 C51 C56 155.80(19)
C56 C51 C52 C53 -1.4(4)
P2 C51 C52 C53 178.91(19)
C51 C52 C53 C54 0.9(4)
C52 C53 C54 C55 0.6(4)
C53 C54 C55 C56 -1.5(4)
C54 C55 C56 C51 1.0(4)
C52 C51 C56 C55 0.5(4)
P2 C51 C56 C55 -179.8(2)
C51 P2 C61 C66 -118.6(2)
C41 P2 C61 C66 -14.8(3)
Ru P2 C61 C66 113.7(2)
C51 P2 C61 C62 60.5(2)
C41 P2 C61 C62 164.3(2)
Ru P2 C61 C62 -67.2(2)
C66 C61 C62 C63 -0.4(4)
P2 C61 C62 C63 -179.5(2)
C61 C62 C63 C64 0.4(4)
C62 C63 C64 C65 -0.2(5)
C63 C64 C65 C66 -0.1(5)
C62 C61 C66 C65 0.1(4)
P2 C61 C66 C65 179.2(2)
C64 C65 C66 C61 0.1(4)
